data_1575779
loop_
_publ_author_name
'Liang, Gang'
'Chen, De-Jian'
'Long, Zhu-Jun'
'Zhuo, Hao'
'Zhong, Xiao-Feng'
'Chen, Xiong-Hai'
'Shao, Huai-Yu'
'Mo, Zong-Wen'
'Chen, Xiao-Ming'

_publ_section_title
;
 Efficient capture of trace benzene vapor by metal-organic frameworks
 modified with macrocyclic pyridyl ligands.
;
_journal_issue 42
_journal_name_full 'Chemical science'
_journal_page_first 19867
_journal_page_last 19875
_journal_paper_doi 10.1039/d5sc05093f
_journal_volume 16
_journal_year 2025
_chemical_formula_moiety 'C89 H48 Fe3 N3 O13'
_chemical_formula_sum 'C89 H48 Fe3 N3 O13'
_chemical_formula_weight 1534.85
_space_group_crystal_system hexagonal
_space_group_IT_number 187
_space_group_name_Hall 'P -6 2'
_space_group_name_H-M_alt 'P -6 m 2'
_atom_sites_solution_hydrogens difmap
_atom_sites_solution_primary iterative
_audit_creation_date 2025-01-20
_audit_creation_method
;
Olex2 1.3
(compiled 2020.11.12 svn.r5f609507 for OlexSys, GUI svn.r6408)
;
_audit_update_record
;
2025-02-15 deposited with the CCDC.	2025-09-16 downloaded from the CCDC.
;
_cell_angle_alpha 90
_cell_angle_beta 90
_cell_angle_gamma 120
_cell_formula_units_Z 1
_cell_length_a 19.7696(7)
_cell_length_b 19.7696(7)
_cell_length_c 11.1567(4)
_cell_measurement_reflns_used 6689
_cell_measurement_temperature 293(2)
_cell_measurement_theta_max 70.1490
_cell_measurement_theta_min 3.9630
_cell_volume 3776.3(2)
_computing_cell_refinement 'CrysAlisPro 1.171.43.132a (Rigaku OD, 2024)'
_computing_data_collection 'CrysAlisPro 1.171.43.132a (Rigaku OD, 2024)'
_computing_data_reduction 'CrysAlisPro 1.171.43.132a (Rigaku OD, 2024)'
_computing_molecular_graphics 'Olex2 1.3 (Dolomanov et al., 2009)'
_computing_publication_material 'Olex2 1.3 (Dolomanov et al., 2009)'
_computing_structure_refinement 'SHELXL 2018/3 (Sheldrick, 2015)'
_computing_structure_solution 'olex2.solve 1.3 (Bourhis et al., 2015)'
_diffrn_ambient_environment air
_diffrn_ambient_temperature 293(2)
_diffrn_detector 'Hybrid Pixel Array Detector'
_diffrn_detector_area_resol_mean 10.0000
_diffrn_detector_type HyPix
_diffrn_measured_fraction_theta_full 0.999
_diffrn_measured_fraction_theta_max 0.968
_diffrn_measurement_details
;
List of Runs (angles in degrees, time in seconds):

  # Type    Start    End  Width  t~exp~   \w     \q     \k     \f   Frames
#--------------------------------------------------------------------------
  1  \w    -24.00  22.00   0.50    6.92    --  -49.06   9.00-168.00   92
  2  \w    -66.00 -30.00   0.50   30.67    --  -90.00 132.00  37.00   72
  3  \w   -160.00 -87.00   0.50   30.67    --  -90.00  -9.00  16.00  146
  4  \w     50.00 110.00   0.50   30.67    --  108.63-127.00-174.00  120
  5  \w    -15.00  12.00   0.50    6.92    --  -49.06  19.00 -90.00   54
  6  \w     94.00 121.00   0.50    6.92    --   49.06-178.00 -90.00   54
  7  \w    -22.00  41.00   0.50    6.92    --   49.06 -38.00   0.00  126
  8  \w   -159.00-110.00   0.50   30.67    --  -90.00 -38.00 120.00   98
  9  \w     39.00  66.00   0.50   30.67    --  108.63 -57.00 -90.00   54
 10  \w     49.00  88.00   0.50   30.67    --  108.63-144.00  16.00   78
 11  \w     39.00  83.00   0.50   30.67    --  108.63 -99.00-120.00   88
 12  \w     94.00 124.00   0.50   30.67    --  108.63-144.00  16.00   60
 13  \w     38.00  66.00   0.50   30.67    --  108.63 -57.00-150.00   56
 14  \w     44.00 104.00   0.50   30.67    --  108.63 -99.00-180.00  120
;
_diffrn_measurement_device 'four-circle diffractometer'
_diffrn_measurement_device_type 'XtaLAB Synergy, Dualflex, HyPix'
_diffrn_measurement_method '\w scans'
_diffrn_orient_matrix_type 'CrysAlisPro convention (1999,Acta A55,543-557)'
_diffrn_orient_matrix_UB_11 0.0898886000
_diffrn_orient_matrix_UB_12 0.0410432000
_diffrn_orient_matrix_UB_13 0.0040719000
_diffrn_orient_matrix_UB_21 0.0047566000
_diffrn_orient_matrix_UB_22 0.0797435000
_diffrn_orient_matrix_UB_23 -0.0157641000
_diffrn_orient_matrix_UB_31 -0.0021296000
_diffrn_orient_matrix_UB_32 0.0078561000
_diffrn_orient_matrix_UB_33 0.1369413000
_diffrn_radiation_monochromator mirror
_diffrn_radiation_probe x-ray
_diffrn_radiation_type 'Cu K\a'
_diffrn_radiation_wavelength 1.54184
_diffrn_reflns_av_R_equivalents 0.0393
_diffrn_reflns_av_unetI/netI 0.0271
_diffrn_reflns_Laue_measured_fraction_full 0.999
_diffrn_reflns_Laue_measured_fraction_max 0.968
_diffrn_reflns_limit_h_max 24
_diffrn_reflns_limit_h_min -24
_diffrn_reflns_limit_k_max 24
_diffrn_reflns_limit_k_min -23
_diffrn_reflns_limit_l_max 13
_diffrn_reflns_limit_l_min -6
_diffrn_reflns_number 16520
_diffrn_reflns_point_group_measured_fraction_full 0.987
_diffrn_reflns_point_group_measured_fraction_max 0.949
_diffrn_reflns_theta_full 67.684
_diffrn_reflns_theta_max 78.173
_diffrn_reflns_theta_min 3.962
_diffrn_source 'micro-focus sealed X-ray tube'
_diffrn_source_type 'PhotonJet (Cu) X-ray Source'
_exptl_absorpt_coefficient_mu 2.556
_exptl_absorpt_correction_T_max 1.00000
_exptl_absorpt_correction_T_min 0.64409
_exptl_absorpt_correction_type multi-scan
_exptl_absorpt_process_details
;
CrysAlisPro 1.171.43.132a (Rigaku Oxford Diffraction, 2024)
Empirical absorption correction using spherical harmonics,
implemented in SCALE3 ABSPACK scaling algorithm.
;
_exptl_crystal_density_diffrn 0.675
_exptl_crystal_description block
_exptl_crystal_F_000 785
_exptl_crystal_size_max 0.2
_exptl_crystal_size_mid 0.1
_exptl_crystal_size_min 0.1
_refine_diff_density_max 0.657
_refine_diff_density_min -0.616
_refine_diff_density_rms 0.048
_refine_ls_abs_structure_details
;
 Refined as an inversion twin.
;
_refine_ls_abs_structure_Flack 0.304(16)
_refine_ls_extinction_method none
_refine_ls_goodness_of_fit_ref 1.133
_refine_ls_hydrogen_treatment constr
_refine_ls_matrix_type full
_refine_ls_number_parameters 131
_refine_ls_number_reflns 2938
_refine_ls_number_restraints 58
_refine_ls_restrained_S_all 1.131
_refine_ls_R_factor_all 0.0823
_refine_ls_R_factor_gt 0.0738
_refine_ls_shift/su_max 0.000
_refine_ls_shift/su_mean 0.000
_refine_ls_structure_factor_coef Fsqd
_refine_ls_weighting_details 'w=1/[\s^2^(Fo^2^)+(0.1728P)^2^+0.2219P] where P=(Fo^2^+2Fc^2^)/3'
_refine_ls_weighting_scheme calc
_refine_ls_wR_factor_gt 0.2325
_refine_ls_wR_factor_ref 0.2428
_reflns_Friedel_coverage 0.870
_reflns_Friedel_fraction_full 0.974
_reflns_Friedel_fraction_max 0.929
_reflns_number_gt 2419
_reflns_number_total 2938
_reflns_threshold_expression 'I > 2\s(I)'
_cod_data_source_file d5sc05093f2.cif
_cod_data_source_block WYU-108
_cod_depositor_comments 'Adding full bibliography for 1575776--1575784.cif.'
_cod_original_cell_volume 3776.3(3)
_cod_database_code 1575779
_shelx_shelxl_version_number 2018/3
_shelx_space_group_comment
;
The symmetry employed for this shelxl refinement is uniquely defined
by the following loop, which should always be used as a source of
symmetry information in preference to the above space-group names.
They are only intended as comments.
;
_shelx_estimated_absorpt_t_max 0.784
_shelx_estimated_absorpt_t_min 0.629
_reflns_odcompleteness_completeness 99.93
_reflns_odcompleteness_iscentric 1
_reflns_odcompleteness_theta 66.97
_olex2_refinement_description
;
1. Twinned data refinement
 Scales: 0.696(16)
 0.304(16)
2. Fixed Uiso
 At 1.2 times of:
  All C(H) groups
 At 1.5 times of:
  All O(H) groups
3. Restrained distances
 C6-N006
 1.4 with sigma of 0.02
 C4-C6
 1.4 with sigma of 0.02
 C4-N006
 2.5 with sigma of 0.02
 C5-C4
 1.4 with sigma of 0.02
 C5-C6
 2.5 with sigma of 0.02
 C7-C16
 1.3 with sigma of 0.2
 C7-C32
 1.3 with sigma of 0.2
 C16-C7
 1.4 with sigma of 0.02
 C32_$1-C32
 1.39 with sigma of 0.02
 C32-C32_$2
 1.39 with sigma of 0.02
4. Uiso/Uaniso restraints and constraints
C6 \\sim N006: within 2A with sigma of 0.01 and sigma for terminal atoms of
0.02 within 2A
C4 \\sim C6 \\sim N006: within 2A with sigma of 0.01 and sigma for terminal
atoms of 0.02 within 2A
C5 \\sim C4: within 2A with sigma of 0.01 and sigma for terminal atoms of 0.02
within 2A
C5 \\sim C4 \\sim C6: within 2A with sigma of 0.01 and sigma for terminal atoms
of 0.02 within 2A
C5: within 2A with sigma of 0.01 and sigma for terminal atoms of 0.02 within 2A
C5 \\sim C4 \\sim C6 \\sim N006: within 2A with sigma of 0.01 and sigma for
terminal atoms of 0.02 within 2A
C16: within 2A with sigma of 0.01 and sigma for terminal atoms of 0.02 within 2A
C32 \\sim C7 \\sim C16 \\sim C5 \\sim C4 \\sim C6: within 2A with sigma of 0.01
and sigma for terminal atoms of 0.02 within 2A
C32 \\sim C16: within 2A with sigma of 0.01 and sigma for terminal atoms of
0.02 within 2A
Uanis(C32) \\sim Ueq, Uanis(C32) \\sim Ueq, Uanis(C32) \\sim Ueq, Uanis(C32)
\\sim Ueq, Uanis(C32) \\sim Ueq, Uanis(C32) \\sim Ueq: with sigma of 0.1 and
sigma for terminal atoms of 0.2
5. Rigid body (RIGU) restrains
 C32, C32, C32, C32, C32, C32
 with sigma for 1-2 distances of 0.0004 and sigma for 1-3 distances of 0.0004
6. Others
 Fixed Sof: H002(0.08333) C0(0.5) H0(0.5) C1(0.5) H1(0.5) C2(0.5) H2(0.5)
 C3(0.5) H3(0.5) C7(0.25) H7(0.25)
7.a Riding coordinates:
 O002(H002), C003(H003), C009(H009), C0(H0), C1(H1), C2(H2), C3(H3), C6(H6),
 C4(H4), C7(H7)
;
_smtbx_masks_void_probe_radius 1.2
_smtbx_masks_void_truncation_radius 1.2
_olex2_submission_special_instructions 'No special instructions were received'
_oxdiff_exptl_absorpt_empirical_details
;
Empirical correction (ABSPACK) includes:
- Absorption correction using spherical harmonics
- Frame scaling
;
_oxdiff_exptl_absorpt_empirical_full_max 1.896
_oxdiff_exptl_absorpt_empirical_full_min 0.614

loop_
_space_group_symop_operation_xyz
'x, y, z'
'-y, x-y, z'
'-x+y, -x, z'
'x, y, -z'
'-y, x-y, -z'
'-x+y, -x, -z'
'-y, -x, z'
'-x+y, y, z'
'x, x-y, z'
'-y, -x, -z'
'-x+y, y, -z'
'x, x-y, -z'

loop_
_atom_site_label
_atom_site_type_symbol
_atom_site_fract_x
_atom_site_fract_y
_atom_site_fract_z
_atom_site_U_iso_or_equiv
_atom_site_adp_type
_atom_site_occupancy
_atom_site_site_symmetry_order
_atom_site_calc_flag
_atom_site_refinement_flags_posn
_atom_site_refinement_flags_adp
_atom_site_refinement_flags_occupancy
_atom_site_disorder_assembly
_atom_site_disorder_group
Fe1 Fe 0.61068(5) 0.38932(5) 0.500000 0.0601(5) Uani 1 4 d S T P . .
O002 O 0.666667 0.333333 0.500000 0.049(2) Uani 1 12 d S T P . .
H002 H 0.666667 0.333333 0.423810 0.073 Uiso 0.5 6 d R U P . .
C003 C 0.000000 0.000000 0.1172(11) 0.053(2) Uani 1 6 d S T P . .
H003 H 0.000000 0.000000 0.205059 0.063 Uiso 1 6 d R U P . .
O004 O 0.5324(3) 0.3228(3) 0.3726(5) 0.0933(15) Uani 1 1 d . . . . .
C005 C 0.0810(4) 0.0405(2) 0.0629(6) 0.0537(14) Uani 1 2 d S T P . .
N006 N 0.5478(3) 0.4522(3) 0.500000 0.180(7) Uani 1 4 d DS TU P . .
C007 C 0.2224(4) 0.1112(2) 0.0655(7) 0.0660(17) Uani 1 2 d S T P . .
C008 C 0.4335(4) 0.2168(2) 0.2684(7) 0.0687(17) Uani 1 2 d S T P . .
C009 C 0.1515(5) 0.0757(2) 0.1243(7) 0.0628(16) Uani 1 2 d S T P . .
H009 H 0.151089 0.075545 0.207658 0.075 Uiso 1 2 d R U P . .
C00A C 0.2955(5) 0.1478(2) 0.1320(8) 0.0713(19) Uani 1 2 d S T P . .
C00B C 0.5063(4) 0.2532(2) 0.3449(7) 0.0640(17) Uani 1 2 d S T P A .
C0 C 0.4124(9) 0.1505(10) 0.2042(19) 0.089(4) Uani 0.5 1 d . . P A 2
H0 H 0.441680 0.125649 0.209471 0.106 Uiso 0.5 1 d R U P A 2
C1 C 0.3477(9) 0.1204(12) 0.1265(16) 0.092(5) Uani 0.5 1 d . . P A 2
H1 H 0.339130 0.080471 0.073621 0.111 Uiso 0.5 1 d R U P A 2
C2 C 0.3811(10) 0.1389(9) 0.2718(17) 0.088(4) Uani 0.5 1 d . . P A 1
H2 H 0.392177 0.108479 0.322769 0.106 Uiso 0.5 1 d R U P A 1
C3 C 0.3163(10) 0.1023(8) 0.2037(17) 0.098(5) Uani 0.5 1 d . . P A 1
H3 H 0.284181 0.048299 0.206022 0.118 Uiso 0.5 1 d R U P A 1
C6 C 0.5863(13) 0.5336(11) 0.500000 0.219(7) Uani 1 2 d DS TU P . .
H6 H 0.640620 0.560178 0.500000 0.263 Uiso 1 2 d R U P . .
C4 C 0.5467(13) 0.5775(12) 0.500000 0.235(8) Uani 1 2 d DS TU P . .
H4 H 0.574802 0.631801 0.500000 0.282 Uiso 1 2 d R U P . .
C5 C 0.4628(9) 0.5372(9) 0.500000 0.254(9) Uani 1 4 d DS TU P . .
C16 C 0.4183(17) 0.5817(17) 0.500000 0.267(11) Uani 1 4 d DS TU P . .
C32 C 0.3334(6) 0.5961(9) 0.500000 0.273(12) Uani 1 2 d DS TU P . .
C7 C 0.344(3) 0.545(5) 0.554(9) 0.269(13) Uani 0.25 1 d D U P . .
H7 H 0.319900 0.508361 0.620457 0.322 Uiso 0.25 1 d R U P . .

loop_
_atom_site_aniso_label
_atom_site_aniso_U_11
_atom_site_aniso_U_22
_atom_site_aniso_U_33
_atom_site_aniso_U_23
_atom_site_aniso_U_13
_atom_site_aniso_U_12
Fe1 0.0493(6) 0.0493(6) 0.0768(9) 0.000 0.000 0.0210(7)
O002 0.048(3) 0.048(3) 0.051(5) 0.000 0.000 0.0239(16)
C003 0.049(3) 0.049(3) 0.060(6) 0.000 0.000 0.0247(17)
O004 0.077(3) 0.075(3) 0.124(4) -0.023(3) -0.049(3) 0.035(2)
C005 0.045(3) 0.053(3) 0.060(3) -0.0017(14) -0.003(3) 0.0224(17)
N006 0.102(8) 0.102(8) 0.39(2) 0.000 0.000 0.089(8)
C007 0.046(3) 0.065(3) 0.080(4) -0.0002(15) 0.000(3) 0.0231(17)
C008 0.051(4) 0.073(3) 0.075(4) -0.0067(16) -0.013(3) 0.0256(18)
C009 0.051(4) 0.067(3) 0.065(4) 0.0006(15) 0.001(3) 0.0255(18)
C00A 0.058(4) 0.071(4) 0.080(5) -0.0024(17) -0.005(3) 0.029(2)
C00B 0.052(4) 0.063(3) 0.074(4) -0.0056(15) -0.011(3) 0.0260(18)
C0 0.063(8) 0.080(9) 0.135(13) -0.036(10) -0.034(8) 0.045(7)
C1 0.060(8) 0.112(12) 0.112(11) -0.041(10) -0.027(7) 0.049(8)
C2 0.079(9) 0.070(8) 0.100(10) 0.008(8) -0.017(8) 0.026(7)
C3 0.083(10) 0.062(7) 0.137(13) 0.007(8) -0.052(10) 0.026(7)
C6 0.137(10) 0.133(10) 0.403(19) 0.000 0.000 0.080(9)
C4 0.153(11) 0.142(11) 0.416(19) 0.000 0.000 0.080(10)
C5 0.163(10) 0.163(10) 0.43(2) 0.000 0.000 0.074(12)
C16 0.173(11) 0.173(11) 0.43(2) 0.000 0.000 0.071(13)
C32 0.176(14) 0.178(14) 0.44(2) 0.000 0.000 0.068(13)
C7 0.173(15) 0.175(15) 0.44(2) 0.000(10) 0.001(10) 0.070(16)

loop_
_atom_type_symbol
_atom_type_description
_atom_type_scat_dispersion_real
_atom_type_scat_dispersion_imag
_atom_type_scat_source
C C 0.0181 0.0091 'International Tables Vol C Tables 4.2.6.8 and 6.1.1.4'
H H 0.0000 0.0000 'International Tables Vol C Tables 4.2.6.8 and 6.1.1.4'
Fe Fe -1.1336 3.1974 'International Tables Vol C Tables 4.2.6.8 and 6.1.1.4'
N N 0.0311 0.0180 'International Tables Vol C Tables 4.2.6.8 and 6.1.1.4'
O O 0.0492 0.0322 'International Tables Vol C Tables 4.2.6.8 and 6.1.1.4'

loop_
_geom_angle_atom_site_label_1
_geom_angle_atom_site_label_2
_geom_angle_atom_site_label_3
_geom_angle
_geom_angle_site_symmetry_1
_geom_angle_site_symmetry_3
_geom_angle_publ_flag
O002 Fe1 O004 95.69(16) . 10_666 ?
O002 Fe1 O004 95.69(16) . 4_556 ?
O002 Fe1 O004 95.69(16) . 7_665 ?
O002 Fe1 O004 95.69(16) . . ?
O002 Fe1 N006 180.00(5) . . ?
O004 Fe1 O004 89.9(4) 10_666 4_556 ?
O004 Fe1 O004 89.0(4) 10_666 7_665 ?
O004 Fe1 O004 89.0(4) 4_556 . ?
O004 Fe1 O004 168.6(3) 7_665 4_556 ?
O004 Fe1 O004 168.6(3) 10_666 . ?
O004 Fe1 O004 89.9(4) 7_665 . ?
O004 Fe1 N006 84.31(16) 10_666 . ?
O004 Fe1 N006 84.31(16) . . ?
O004 Fe1 N006 84.31(16) 7_665 . ?
O004 Fe1 N006 84.31(16) 4_556 . ?
Fe1 O002 Fe1 120.000(1) 3_665 2_655 ?
Fe1 O002 Fe1 120.0 3_665 . ?
Fe1 O002 Fe1 120.000(1) 2_655 . ?
Fe1 O002 H002 90.0 2_655 4_556 ?
Fe1 O002 H002 89.998(2) 3_665 4_556 ?
Fe1 O002 H002 90.0 2_655 . ?
Fe1 O002 H002 90.004(2) . 4_556 ?
Fe1 O002 H002 90.0 3_665 . ?
Fe1 O002 H002 90.0 . . ?
H002 O002 H002 180.0 . 4_556 ?
C005 C003 H003 113.6 . . ?
C005 C003 H003 113.6 2 . ?
C005 C003 H003 113.6 3 . ?
C005 C003 C005 105.0(6) 3 2 ?
C005 C003 C005 105.0(6) 2 . ?
C005 C003 C005 105.0(6) 3 . ?
C00B O004 Fe1 130.7(5) . . ?
C005 C005 C003 113.6(5) 4 . ?
C009 C005 C003 126.8(7) . . ?
C009 C005 C005 119.6(4) . 4 ?
C6 N006 Fe1 121.8(9) 7_665 . ?
C6 N006 Fe1 121.8(9) . . ?
C6 N006 C6 116.4(18) . 7_665 ?
C009 C007 C007 118.4(5) . 4 ?
C009 C007 C00A 121.0(7) . . ?
C00A C007 C007 120.6(5) . 4 ?
C0 C008 C00B 121.1(6) . . ?
C0 C008 C00B 121.1(6) 9 . ?
C0 C008 C0 107.8(16) 9 . ?
C2 C008 C00B 121.9(8) . . ?
C2 C008 C00B 121.9(8) 9 . ?
C2 C008 C0 116.5(9) . 9 ?
C2 C008 C0 39.9(9) 9 9 ?
C2 C008 C2 97.3(18) 9 . ?
C005 C009 H009 119.2 . . ?
C007 C009 C005 122.1(7) . . ?
C007 C009 H009 118.8 . . ?
C1 C00A C007 122.2(7) . . ?
C1 C00A C007 122.2(7) 9 . ?
C1 C00A C1 99.4(17) 9 . ?
C1 C00A C3 117.4(9) . 9 ?
C1 C00A C3 42.6(10) 9 9 ?
C3 C00A C007 120.4(7) . . ?
C3 C00A C007 120.4(7) 9 . ?
C3 C00A C3 103.2(15) . 9 ?
O004 C00B O004 128.2(7) . 9 ?
O004 C00B C008 115.9(4) . . ?
O004 C00B C008 115.9(4) 9 . ?
C008 C0 H0 120.1 . . ?
C008 C0 C1 120.5(12) . . ?
C1 C0 H0 119.3 . . ?
C00A C1 C0 120.3(13) . . ?
C00A C1 H1 120.2 . . ?
C0 C1 H1 119.5 . . ?
C008 C2 H2 117.2 . . ?
C3 C2 C008 125.1(13) . . ?
C3 C2 H2 117.7 . . ?
C00A C3 H3 119.8 . . ?
C2 C3 C00A 118.6(12) . . ?
C2 C3 H3 121.5 . . ?
N006 C6 H6 117.5 . . ?
N006 C6 C4 123.5(17) . . ?
C4 C6 H6 119.0 . . ?
C6 C4 H4 120.5 . . ?
C6 C4 C5 119.7(19) . . ?
C5 C4 H4 119.8 . . ?
C4 C5 C4 117(2) 7_665 . ?
C4 C5 C16 121.3(12) . . ?
C4 C5 C16 121.3(12) 7_665 . ?
C7 C16 C5 117(5) . . ?
C7 C16 C5 117(5) 10_666 . ?
C7 C16 C5 117(5) 4_556 . ?
C7 C16 C5 117(5) 7_665 . ?
C7 C16 C7 102(8) 7_665 . ?
C7 C16 C7 51(9) 10_666 7_665 ?
C7 C16 C7 51(9) 4_556 . ?
C7 C16 C7 102(8) 4_556 10_666 ?
C7 C16 C7 125(9) 4_556 7_665 ?
C7 C16 C7 125(9) 10_666 . ?
C32 C32 C32 0(10) 4_556 10_666 ?
C32 C32 C32 0(10) 4_556 8 ?
C32 C32 C32 0.0(19) 10_666 7_665 ?
C32 C32 C32 120.000(2) 10_666 8 ?
C32 C32 C32 120.000(2) 7_665 8 ?
C32 C32 C32 0(10) 4_556 7_665 ?
C32 C32 C7 0(10) 4_556 4_556 ?
C32 C32 C7 0(10) 4_556 . ?
C7 C32 C32 123.9(17) 4_556 8 ?
C7 C32 C32 108(3) . 7_665 ?
C7 C32 C32 108(3) . 10_666 ?
C7 C32 C32 108(3) 4_556 10_666 ?
C7 C32 C32 108(3) 4_556 7_665 ?
C7 C32 C32 123.9(17) . 8 ?
C7 C32 C7 56(8) 4_556 . ?
C16 C7 H7 134.3 . . ?
C32 C7 C16 86(6) . . ?
C32 C7 C16 86(6) 4_556 . ?
C32 C7 C32 0.0(10) 4_556 . ?
C32 C7 H7 137.2 4_556 . ?
C32 C7 H7 137.2 . . ?
C7 C7 C16 65(4) 4_556 . ?
C7 C7 C32 62(4) 4_556 4_556 ?
C7 C7 C32 62(4) 4_556 . ?
C7 C7 H7 139.2 4_556 . ?

loop_
_geom_bond_atom_site_label_1
_geom_bond_atom_site_label_2
_geom_bond_distance
_geom_bond_site_symmetry_2
_geom_bond_publ_flag
Fe1 O002 1.9171(16) . ?
Fe1 O004 2.027(4) 7_665 ?
Fe1 O004 2.027(4) . ?
Fe1 O004 2.027(4) 10_666 ?
Fe1 O004 2.027(4) 4_556 ?
Fe1 N006 2.154(11) . ?
O002 H002 0.8500 4_556 ?
O002 H002 0.8500 . ?
C003 H003 0.9800 . ?
C003 C005 1.513(8) 3 ?
C003 C005 1.513(8) 2 ?
C003 C005 1.513(8) . ?
O004 C00B 1.243(6) . ?
C005 C005 1.404(14) 4 ?
C005 C009 1.388(11) . ?
N006 C6 1.394(18) . ?
N006 C6 1.394(18) 7_665 ?
C007 C007 1.462(16) 4 ?
C007 C009 1.380(11) . ?
C007 C00A 1.456(11) . ?
C008 C00B 1.510(10) . ?
C008 C0 1.363(15) . ?
C008 C0 1.363(15) 9 ?
C008 C2 1.360(16) . ?
C008 C2 1.360(16) 9 ?
C009 H009 0.9302 . ?
C00A C1 1.386(16) . ?
C00A C1 1.386(16) 9 ?
C00A C3 1.410(15) . ?
C00A C3 1.410(15) 9 ?
C0 H0 0.9299 . ?
C0 C1 1.41(2) . ?
C1 H1 0.9299 . ?
C2 H2 0.9299 . ?
C2 C3 1.35(2) . ?
C3 H3 0.9299 . ?
C6 H6 0.9301 . ?
C6 C4 1.430(19) . ?
C4 H4 0.9300 . ?
C4 C5 1.44(2) . ?
C5 C16 1.52(6) . ?
C16 C7 1.41(3) 4_556 ?
C16 C7 1.41(3) 7_665 ?
C16 C7 1.41(3) 10_666 ?
C16 C7 1.41(3) . ?
C32 C32 1.40(3) 8 ?
C32 C32 1.39(3) 7_665 ?
C32 C32 1.39(3) 10_666 ?
C32 C32 0.00(3) 4_556 ?
C32 C7 1.27(9) . ?
C32 C7 1.27(9) 4_556 ?
C7 C7 1.2(2) 4_556 ?
C7 H7 0.9801 . ?

loop_
_geom_torsion_atom_site_label_1
_geom_torsion_atom_site_label_2
_geom_torsion_atom_site_label_3
_geom_torsion_atom_site_label_4
_geom_torsion
_geom_torsion_site_symmetry_1
_geom_torsion_site_symmetry_2
_geom_torsion_site_symmetry_3
_geom_torsion_site_symmetry_4
_geom_torsion_publ_flag
Fe1 O004 C00B O004 -15.2(16) . . . 9 ?
Fe1 O004 C00B C008 164.4(5) . . . . ?
Fe1 N006 C6 C4 180.0 . . . . ?
C003 C005 C009 C007 180.000(1) . . . . ?
C005 C003 C005 C005 55.3(5) 3 . . 4 ?
C005 C003 C005 C005 -55.3(5) 2 . . 4 ?
C005 C003 C005 C009 -124.7(5) 3 . . . ?
C005 C003 C005 C009 124.7(5) 2 . . . ?
C005 C005 C009 C007 0.000(1) 4 . . . ?
N006 C6 C4 C5 0.0 . . . . ?
C007 C007 C009 C005 0.004(2) 4 . . . ?
C007 C007 C00A C1 64.3(13) 4 . . 9 ?
C007 C007 C00A C1 -64.3(13) 4 . . . ?
C007 C007 C00A C3 114.7(13) 4 . . 9 ?
C007 C007 C00A C3 -114.7(13) 4 . . . ?
C007 C00A C1 C0 -171.4(16) . . . . ?
C007 C00A C3 C2 -174.4(17) . . . . ?
C008 C0 C1 C00A -13(3) . . . . ?
C008 C2 C3 C00A -7(3) . . . . ?
C009 C007 C00A C1 115.7(13) . . . . ?
C009 C007 C00A C1 -115.7(13) . . . 9 ?
C009 C007 C00A C3 65.3(13) . . . . ?
C009 C007 C00A C3 -65.3(13) . . . 9 ?
C00A C007 C009 C005 180.000(0) . . . . ?
C00B C008 C0 C1 -175.3(17) . . . . ?
C00B C008 C2 C3 -178.0(19) . . . . ?
C0 C008 C00B O004 -160.8(13) 9 . . 9 ?
C0 C008 C00B O004 19.5(16) 9 . . . ?
C0 C008 C00B O004 160.8(13) . . . . ?
C0 C008 C00B O004 -19.5(16) . . . 9 ?
C0 C008 C0 C1 -30(3) 9 . . . ?
C1 C00A C1 C0 51(3) 9 . . . ?
C2 C008 C00B O004 152.0(13) 9 . . 9 ?
C2 C008 C00B O004 -152.0(13) . . . . ?
C2 C008 C00B O004 27.7(16) . . . 9 ?
C2 C008 C00B O004 -27.7(16) 9 . . . ?
C2 C008 C2 C3 47(3) 9 . . . ?
C3 C00A C3 C2 -37(3) 9 . . . ?
C6 N006 C6 C4 0.0 7_665 . . . ?
C6 C4 C5 C4 0.0 . . . 7_665 ?
C6 C4 C5 C16 180.0 . . . . ?
C4 C5 C16 C7 29(5) 7_665 . . . ?
C4 C5 C16 C7 151(5) 7_665 . . 7_665 ?
C4 C5 C16 C7 29(5) . . . 10_666 ?
C4 C5 C16 C7 -29(5) 7_665 . . 4_556 ?
C4 C5 C16 C7 -29(5) . . . 7_665 ?
C4 C5 C16 C7 151(5) . . . 4_556 ?
C4 C5 C16 C7 -151(5) 7_665 . . 10_666 ?
C4 C5 C16 C7 -151(5) . . . . ?
C5 C16 C7 C32 -165(2) . . . . ?
C5 C16 C7 C32 -165(2) . . . 4_556 ?
C5 C16 C7 C7 -104(3) . . . 4_556 ?
C32 C32 C7 C16 174.3(10) 8 . . . ?
C32 C32 C7 C16 0.0(17) 4_556 . . . ?
C32 C32 C7 C16 -37(5) 7_665 . . . ?
C32 C32 C7 C16 -37(5) 10_666 . . . ?
C32 C32 C7 C32 0(100) 10_666 . . 4_556 ?
C32 C32 C7 C32 0(100) 8 . . 4_556 ?
C32 C32 C7 C32 0(100) 7_665 . . 4_556 ?
C32 C32 C7 C7 0.0(16) 4_556 . . 4_556 ?
C32 C32 C7 C7 111(4) 8 . . 4_556 ?
C32 C32 C7 C7 -100.2(12) 10_666 . . 4_556 ?
C32 C32 C7 C7 -100.2(12) 7_665 . . 4_556 ?
C7 C16 C7 C32 65(9) 7_665 . . . ?
C7 C16 C7 C32 -61(5) 4_556 . . . ?
C7 C16 C7 C32 15(2) 10_666 . . . ?
C7 C16 C7 C32 15(2) 10_666 . . 4_556 ?
C7 C16 C7 C32 65(9) 7_665 . . 4_556 ?
C7 C16 C7 C32 -61(5) 4_556 . . 4_556 ?
C7 C16 C7 C7 126(7) 7_665 . . 4_556 ?
C7 C16 C7 C7 76(3) 10_666 . . 4_556 ?
C7 C32 C7 C16 63(5) 4_556 . . . ?
C7 C32 C7 C32 0(100) 4_556 . . 4_556 ?

loop_
_twin_individual_id
_twin_individual_mass_fraction_refined
1 0.696(16)
2 0.304(16)

loop_
_smtbx_masks_void_nr
_smtbx_masks_void_average_x
_smtbx_masks_void_average_y
_smtbx_masks_void_average_z
_smtbx_masks_void_volume
_smtbx_masks_void_count_electrons
_smtbx_masks_void_content
1 -0.686 -0.189 -0.426 2300.3 533.6 '13.2 dmf'
